data_4115518
loop_
_publ_author_name
'K. Travis Holman'
'Stephen M. Martin'
'Daniel P. Parker'
'Michael D. Ward'

_publ_section_title
;
 The Generality of Architectural Isomerism in Designer Inclusion
 Frameworks
;
_journal_name_full 'Journal of the American Chemical Society'
_journal_page_first 4421
_journal_page_last 4431
_journal_paper_doi 10.1021/ja0030257
_journal_volume 123
_journal_year 2001
_chemical_formula_sum 'C20 H29 N9 O7 S2'
_chemical_formula_weight 571.64
_chemical_name_common 'bis(guanidinium) 4,4'-diphenyletherdisulfonate, acetonitrile clathrate '
_chemical_name_systematic
; 
 ? 
;
_space_group_IT_number 19
_symmetry_cell_setting orthorhombic
_symmetry_space_group_name_Hall 'P 2ac 2ab'
_symmetry_space_group_name_H-M 'P 21 21 21'
_atom_sites_solution_hydrogens geom
_atom_sites_solution_primary direct
_atom_sites_solution_secondary difmap
_audit_creation_method SHELXL-97
_cell_angle_alpha 90.00
_cell_angle_beta 90.00
_cell_angle_gamma 90.00
_cell_formula_units_Z 4
_cell_length_a 7.4659(4)
_cell_length_b 13.7874(8)
_cell_length_c 29.0841(16)
_cell_measurement_reflns_used 7011
_cell_measurement_temperature 173(2)
_cell_measurement_theta_max 53.5
_cell_measurement_theta_min 5.1
_cell_volume 2993.8(3)
_computing_cell_refinement 'SAINT, Bruker'
_computing_data_collection 'SMART, Bruker (or Siemens)'
_computing_data_reduction 'SAINT, Bruker'
_computing_molecular_graphics 'XSEED, L. Barbour (1999); http://www.lbarbour.com/xseed'
_computing_structure_refinement 'SHELXL-97 (Sheldrick, 1997)'
_computing_structure_solution 'SHELXS-97 (Sheldrick, 1990)'
_diffrn_ambient_temperature 173(2)
_diffrn_measured_fraction_theta_full 0.999
_diffrn_measured_fraction_theta_max 0.999
_diffrn_measurement_device_type 'SMART platform CCD, Bruker (or Siemens)'
_diffrn_measurement_method 'omega scans'
_diffrn_radiation_monochromator graphite
_diffrn_radiation_source 'fine-focus sealed tube'
_diffrn_radiation_type MoK\a
_diffrn_radiation_wavelength 0.71073
_diffrn_reflns_av_R_equivalents 0.0347
_diffrn_reflns_av_sigmaI/netI 0.0338
_diffrn_reflns_limit_h_max 8
_diffrn_reflns_limit_h_min -8
_diffrn_reflns_limit_k_max 12
_diffrn_reflns_limit_k_min -16
_diffrn_reflns_limit_l_max 34
_diffrn_reflns_limit_l_min -34
_diffrn_reflns_number 15466
_diffrn_reflns_theta_full 25.00
_diffrn_reflns_theta_max 25.00
_diffrn_reflns_theta_min 1.40
_exptl_absorpt_coefficient_mu 0.229
_exptl_absorpt_correction_T_max 0.9577
_exptl_absorpt_correction_T_min 0.9470
_exptl_absorpt_correction_type 'simulated psi-scans '
_exptl_absorpt_process_details 'SADABS, G. Sheldrick (1999)'
_exptl_crystal_colour colorless
_exptl_crystal_density_diffrn 1.268
_exptl_crystal_description prism
_exptl_crystal_F_000 1200
_exptl_crystal_size_max 0.24
_exptl_crystal_size_mid 0.24
_exptl_crystal_size_min 0.19
_refine_diff_density_max 0.307
_refine_diff_density_min -0.375
_refine_diff_density_rms 0.066
_refine_ls_abs_structure_details 'Flack H D (1983), Acta Cryst. A39, 876-881'
_refine_ls_abs_structure_Flack 0.09(14)
_refine_ls_extinction_method none
_refine_ls_goodness_of_fit_ref 1.098
_refine_ls_hydrogen_treatment mixed
_refine_ls_matrix_type full
_refine_ls_number_parameters 346
_refine_ls_number_reflns 5275
_refine_ls_number_restraints 0
_refine_ls_restrained_S_all 1.098
_refine_ls_R_factor_all 0.0668
_refine_ls_R_factor_gt 0.0564
_refine_ls_shift/su_max 0.005
_refine_ls_shift/su_mean 0.001
_refine_ls_structure_factor_coef Fsqd
_refine_ls_weighting_details 'calc w=1/[\s^2^(Fo^2^)+(0.0519P)^2^+4.5328P] where P=(Fo^2^+2Fc^2^)/3'
_refine_ls_weighting_scheme calc
_refine_ls_wR_factor_gt 0.1453
_refine_ls_wR_factor_ref 0.1493
_reflns_number_gt 4434
_reflns_number_total 5275
_reflns_threshold_expression >2sigma(I)
_cod_data_source_file ja0030257_20.cif
_cod_data_source_block g:\travis\00194\00194
_cod_database_code 4115518

loop_
_symmetry_equiv_pos_as_xyz
'x, y, z'
'-x+1/2, -y, z+1/2'
'x+1/2, -y+1/2, -z'
'-x, y+1/2, -z+1/2'

loop_
_atom_site_label
_atom_site_type_symbol
_atom_site_fract_x
_atom_site_fract_y
_atom_site_fract_z
_atom_site_U_iso_or_equiv
_atom_site_adp_type
_atom_site_occupancy
_atom_site_symmetry_multiplicity
_atom_site_calc_flag
_atom_site_refinement_flags
S1 S 0.47882(15) 0.30462(7) 0.76785(3) 0.0337(2) Uani 1 1 d .
O1 O 0.6442(4) 0.3495(2) 0.78401(11) 0.0374(8) Uani 1 1 d .
N1 N 0.8335(5) 0.2633(3) 0.67026(14) 0.0408(10) Uani 1 1 d .
H1A H 0.7298 0.2662 0.6845 0.049 Uiso 1 1 calc R
H1B H 0.8377 0.2478 0.6409 0.049 Uiso 1 1 calc R
C1 C 0.4697(6) -0.1095(3) 1.00820(14) 0.0347(10) Uani 1 1 d .
S2 S 0.49480(16) -0.13191(7) 1.06716(3) 0.0348(2) Uani 1 1 d .
O2 O 0.3212(4) 0.3651(2) 0.77764(11) 0.0386(8) Uani 1 1 d .
N2 N 0.9792(5) 0.3058(3) 0.73672(12) 0.0416(9) Uani 1 1 d .
H2A H 0.8757 0.3087 0.7511 0.050 Uiso 1 1 calc R
H2B H 1.0790 0.3184 0.7516 0.050 Uiso 1 1 calc R
C2 C 0.5781(7) -0.1534(4) 0.97596(16) 0.0448(12) Uani 1 1 d .
H2 H 0.6697 -0.1967 0.9856 0.054 Uiso 1 1 calc R
O3 O 0.4868(4) 0.2770(2) 0.71946(9) 0.0366(6) Uani 1 1 d .
N3 N 1.1416(5) 0.2741(3) 0.67093(14) 0.0403(10) Uani 1 1 d .
H3A H 1.2427 0.2842 0.6858 0.048 Uiso 1 1 calc R
H3B H 1.1435 0.2585 0.6416 0.048 Uiso 1 1 calc R
C3 C 0.5538(7) -0.1346(4) 0.92969(16) 0.0496(13) Uani 1 1 d .
H3 H 0.6292 -0.1645 0.9075 0.060 Uiso 1 1 calc R
O4 O 0.3350(4) -0.1849(3) 1.08126(11) 0.0438(9) Uani 1 1 d .
N4 N 0.1433(5) -0.0102(3) 1.14921(15) 0.0469(11) Uani 1 1 d .
H4A H 0.1422 0.0308 1.1724 0.056 Uiso 1 1 calc R
H4B H 0.2456 -0.0334 1.1390 0.056 Uiso 1 1 calc R
C4 C 0.4229(7) -0.0738(4) 0.91611(17) 0.0475(13) Uani 1 1 d .
O5 O 0.6551(4) -0.1903(2) 1.07255(11) 0.0396(8) Uani 1 1 d .
N5 N -0.0090(6) -0.0981(3) 1.09442(12) 0.0464(9) Uani 1 1 d .
H5A H 0.0924 -0.1214 1.0836 0.056 Uiso 1 1 calc R
H5B H -0.1113 -0.1153 1.0818 0.056 Uiso 1 1 calc R
C5 C 0.3098(8) -0.0286(4) 0.94775(18) 0.0561(14) Uani 1 1 d .
H5 H 0.2177 0.0141 0.9378 0.067 Uiso 1 1 calc R
O6 O 0.5077(5) -0.0374(2) 1.08950(9) 0.0471(8) Uani 1 1 d .
N6 N -0.1621(5) -0.0024(3) 1.14500(14) 0.0438(11) Uani 1 1 d .
H6A H -0.1642 0.0386 1.1682 0.053 Uiso 1 1 calc R
H6B H -0.2629 -0.0205 1.1319 0.053 Uiso 1 1 calc R
C6 C 0.3356(7) -0.0478(4) 0.99399(17) 0.0474(13) Uani 1 1 d .
H6 H 0.2601 -0.0181 1.0162 0.057 Uiso 1 1 calc R
O7 O 0.3944(6) -0.0634(2) 0.86899(11) 0.0576(11) Uani 1 1 d .
C7 C 0.4130(7) 0.0252(3) 0.84831(16) 0.0411(11) Uani 1 1 d .
C8 C 0.4841(8) 0.1082(3) 0.86998(14) 0.0448(11) Uani 1 1 d .
H8 H 0.5193 0.1059 0.9014 0.054 Uiso 1 1 calc R
C9 C 0.5018(7) 0.1923(3) 0.84514(13) 0.0409(10) Uani 1 1 d .
H9 H 0.5474 0.2486 0.8599 0.049 Uiso 1 1 calc R
C10 C 0.4546(5) 0.1970(3) 0.79917(14) 0.0331(9) Uani 1 1 d .
C11 C 0.3823(6) 0.1130(4) 0.77794(15) 0.0409(11) Uani 1 1 d .
H11 H 0.3480 0.1144 0.7465 0.049 Uiso 1 1 calc R
C12 C 0.3624(7) 0.0304(4) 0.80305(15) 0.0440(12) Uani 1 1 d .
H12 H 0.3121 -0.0253 0.7888 0.053 Uiso 1 1 calc R
C13 C 0.9846(7) 0.2826(3) 0.69307(14) 0.0364(9) Uani 1 1 d .
C14 C -0.0076(7) -0.0368(3) 1.12989(14) 0.0396(9) Uani 1 1 d .
N1S N 1.0172(7) 0.0263(3) 0.70740(15) 0.0562(11) Uani 1 1 d .
C1S C 0.9526(7) 0.0397(4) 0.74179(19) 0.0459(12) Uani 1 1 d .
N2S N 0.9801(12) 0.1351(5) 0.9047(2) 0.112(2) Uani 1 1 d .
C2S C 0.8680(9) 0.0541(5) 0.7867(2) 0.0742(18) Uani 1 1 d .
H2S1 H 0.7708 0.0071 0.7906 0.111 Uiso 1 1 calc R
H2S2 H 0.8194 0.1200 0.7885 0.111 Uiso 1 1 calc R
H2S3 H 0.9572 0.0448 0.8110 0.111 Uiso 1 1 calc R
N3S N 1.0683(15) 0.1752(8) 1.0520(3) 0.152(4) Uani 1 1 d .
C3S C 0.9890(10) 0.2143(5) 0.8912(2) 0.0695(15) Uani 1 1 d .
C4S C 0.9843(12) 0.3102(5) 0.8723(3) 0.097(2) Uani 1 1 d .
H4S1 H 1.0555 0.3121 0.8440 0.146 Uiso 1 1 calc R
H4S2 H 1.0340 0.3561 0.8946 0.146 Uiso 1 1 calc R
H4S3 H 0.8601 0.3280 0.8653 0.146 Uiso 1 1 calc R
C5S C 0.9444(15) 0.1485(6) 1.0332(3) 0.101(3) Uani 1 1 d .
C6S C 0.7858(14) 0.1108(8) 1.0108(3) 0.130(4) Uani 1 1 d .
H6S1 H 0.8200 0.0588 0.9895 0.195 Uiso 1 1 calc R
H6S2 H 0.7267 0.1629 0.9936 0.195 Uiso 1 1 calc R
H6S3 H 0.7033 0.0850 1.0340 0.195 Uiso 1 1 calc R

loop_
_atom_site_aniso_label
_atom_site_aniso_U_11
_atom_site_aniso_U_22
_atom_site_aniso_U_33
_atom_site_aniso_U_23
_atom_site_aniso_U_13
_atom_site_aniso_U_12
S1 0.0281(5) 0.0373(5) 0.0357(5) -0.0044(4) 0.0002(5) 0.0009(5)
O1 0.0278(15) 0.0402(19) 0.0441(17) -0.0063(15) -0.0003(14) -0.0071(14)
N1 0.027(2) 0.056(3) 0.040(2) -0.009(2) -0.0005(17) 0.0052(18)
C1 0.033(2) 0.036(2) 0.036(2) -0.0020(17) -0.0002(19) 0.002(2)
S2 0.0290(5) 0.0444(6) 0.0308(5) -0.0003(4) -0.0004(5) 0.0013(6)
O2 0.0284(16) 0.0375(18) 0.0501(19) -0.0083(16) -0.0024(14) 0.0076(14)
N2 0.0281(19) 0.055(2) 0.042(2) -0.0208(17) 0.0034(18) 0.002(2)
C2 0.053(3) 0.043(3) 0.038(3) 0.001(2) 0.006(2) 0.016(2)
O3 0.0338(16) 0.0441(15) 0.0318(14) -0.0028(11) 0.0015(15) -0.0012(16)
N3 0.031(2) 0.054(3) 0.036(2) -0.011(2) 0.0005(17) -0.0015(19)
C3 0.067(4) 0.043(3) 0.038(2) -0.007(2) 0.009(2) 0.009(3)
O4 0.0270(16) 0.063(2) 0.0415(17) 0.0130(17) 0.0035(14) 0.0003(16)
N4 0.032(2) 0.055(3) 0.055(3) -0.017(2) -0.002(2) 0.004(2)
C4 0.067(4) 0.042(3) 0.034(2) 0.000(2) -0.001(2) -0.005(2)
O5 0.0265(15) 0.0437(19) 0.0487(19) 0.0029(17) -0.0030(14) 0.0073(15)
N5 0.027(2) 0.058(2) 0.054(2) -0.0213(18) 0.001(2) -0.002(2)
C5 0.063(4) 0.059(3) 0.047(3) 0.010(3) -0.001(3) 0.023(3)
O6 0.054(2) 0.0469(17) 0.0405(16) -0.0092(13) -0.0079(19) 0.009(2)
N6 0.029(2) 0.057(3) 0.046(2) -0.018(2) 0.0030(18) 0.001(2)
C6 0.054(3) 0.048(3) 0.040(3) 0.001(2) 0.005(2) 0.022(3)
O7 0.100(3) 0.0402(19) 0.0324(17) 0.0000(15) -0.0049(18) -0.0101(19)
C7 0.052(3) 0.032(2) 0.039(2) 0.000(2) -0.001(2) 0.003(2)
C8 0.056(3) 0.046(2) 0.033(2) -0.0042(18) -0.008(3) -0.008(3)
C9 0.044(3) 0.044(2) 0.035(2) -0.0107(18) -0.004(2) -0.004(3)
C10 0.028(2) 0.033(2) 0.038(2) -0.0042(18) 0.0005(17) 0.0000(19)
C11 0.045(3) 0.051(3) 0.027(2) -0.007(2) -0.0066(19) -0.001(2)
C12 0.052(3) 0.047(3) 0.034(2) -0.007(2) -0.003(2) -0.017(2)
C13 0.032(2) 0.038(2) 0.040(2) -0.0019(17) 0.002(2) 0.000(2)
C14 0.030(2) 0.045(2) 0.044(2) -0.0048(19) 0.000(2) -0.006(2)
N1S 0.044(3) 0.067(3) 0.058(3) 0.004(2) -0.004(3) -0.007(3)
C1S 0.035(3) 0.046(3) 0.056(3) 0.004(2) -0.008(2) 0.000(2)
N2S 0.103(5) 0.099(5) 0.135(6) 0.030(4) 0.001(5) 0.002(6)
C2S 0.067(4) 0.080(4) 0.076(4) -0.016(4) 0.014(3) 0.007(4)
N3S 0.177(10) 0.168(9) 0.112(6) -0.057(6) 0.001(6) -0.034(7)
C3S 0.057(4) 0.073(4) 0.078(4) -0.002(3) -0.004(4) 0.001(4)
C4S 0.084(5) 0.062(4) 0.147(7) 0.011(4) -0.016(6) -0.012(5)
C5S 0.135(9) 0.089(6) 0.079(5) -0.006(5) 0.028(5) -0.021(6)
C6S 0.132(9) 0.153(9) 0.103(7) 0.018(7) 0.001(6) -0.052(8)

loop_
_atom_type_symbol
_atom_type_description
_atom_type_scat_dispersion_real
_atom_type_scat_dispersion_imag
_atom_type_scat_source
C C 0.0033 0.0016 'International Tables Vol C Tables 4.2.6.8 and 6.1.1.4'
H H 0.0000 0.0000 'International Tables Vol C Tables 4.2.6.8 and 6.1.1.4'
N N 0.0061 0.0033 'International Tables Vol C Tables 4.2.6.8 and 6.1.1.4'
O O 0.0106 0.0060 'International Tables Vol C Tables 4.2.6.8 and 6.1.1.4'
S S 0.1246 0.1234 'International Tables Vol C Tables 4.2.6.8 and 6.1.1.4'

loop_
_geom_angle_atom_site_label_1
_geom_angle_atom_site_label_2
_geom_angle_atom_site_label_3
_geom_angle
O1 S1 O3 112.75(19)
O1 S1 O2 111.98(16)
O3 S1 O2 111.55(19)
O1 S1 C10 106.22(19)
O3 S1 C10 106.57(18)
O2 S1 C10 107.3(2)
C6 C1 C2 119.6(4)
C6 C1 S2 118.7(3)
C2 C1 S2 121.7(3)
O5 S2 O4 111.52(18)
O5 S2 O6 113.1(2)
O4 S2 O6 112.1(2)
O5 S2 C1 107.0(2)
O4 S2 C1 106.0(2)
O6 S2 C1 106.59(18)
C1 C2 C3 120.2(4)
C4 C3 C2 119.8(5)
C3 C4 O7 117.6(5)
C3 C4 C5 121.6(5)
O7 C4 C5 120.7(5)
C6 C5 C4 118.1(5)
C1 C6 C5 120.7(5)
C7 O7 C4 120.5(4)
O7 C7 C12 116.1(4)
O7 C7 C8 124.5(4)
C12 C7 C8 119.4(4)
C9 C8 C7 119.1(4)
C8 C9 C10 121.6(4)
C9 C10 C11 118.6(4)
C9 C10 S1 121.1(3)
C11 C10 S1 120.3(3)
C12 C11 C10 119.4(4)
C11 C12 C7 121.9(4)
N2 C13 N1 120.3(4)
N2 C13 N3 120.9(4)
N1 C13 N3 118.8(4)
N4 C14 N6 120.5(4)
N4 C14 N5 121.0(5)
N6 C14 N5 118.5(5)
N1S C1S C2S 178.3(6)
N2S C3S C4S 174.6(9)
N3S C5S C6S 177.2(12)

loop_
_geom_bond_atom_site_label_1
_geom_bond_atom_site_label_2
_geom_bond_distance
S1 O1 1.459(3)
S1 O3 1.459(3)
S1 O2 1.470(3)
S1 C10 1.750(4)
N1 C13 1.335(6)
C1 C6 1.377(6)
C1 C2 1.379(6)
C1 S2 1.752(4)
S2 O5 1.451(3)
S2 O4 1.458(3)
S2 O6 1.459(3)
N2 C13 1.310(5)
C2 C3 1.382(7)
N3 C13 1.342(6)
C3 C4 1.347(7)
N4 C14 1.311(6)
C4 O7 1.394(6)
C4 C5 1.396(7)
N5 C14 1.334(5)
C5 C6 1.384(7)
N6 C14 1.323(6)
O7 C7 1.369(6)
C7 C12 1.371(6)
C7 C8 1.410(6)
C8 C9 1.373(6)
C9 C10 1.384(5)
C10 C11 1.419(6)
C11 C12 1.362(7)
N1S C1S 1.126(6)
C1S C2S 1.465(8)
N2S C3S 1.162(8)
N3S C5S 1.137(12)
C3S C4S 1.433(9)
C5S C6S 1.449(13)

loop_
_cod_related_entry_id
_cod_related_entry_database
_cod_related_entry_code
1 ChemSpider 30660545
